data_4318615
loop_
_publ_author_name
'L. Valencia'
'J. Martinez'
'A. Mac\'ias'
'R. Bastida'
'R. A. Carvalho'
'C. F. G. C. Geraldes'

_publ_section_title
;
 X-ray Diffraction and 1H NMR in Solution: Structural Determination of
 Lanthanide Complexes of a Py2N6Ac4 Ligand
;
_journal_name_full 'Inorganic Chemistry'
_journal_page_first 5300
_journal_page_last 5312
_journal_paper_doi 10.1021/ic0257017
_journal_volume 41
_journal_year 2002
_chemical_formula_moiety '[TbL]EtOH.2.75H2O'
_chemical_formula_sum 'C28 H41.5 N6 O11.75 Tb'
_chemical_formula_weight 809.09
_chemical_name_systematic
;
 ?
;
_space_group_IT_number 14
_symmetry_cell_setting monoclinic
_symmetry_space_group_name_Hall '-P 2yn'
_symmetry_space_group_name_H-M 'P 1 21/n 1'
_atom_sites_solution_hydrogens geom
_atom_sites_solution_primary direct
_atom_sites_solution_secondary difmap
_audit_creation_method SHELXL-97
_cell_angle_alpha 90.00
_cell_angle_beta 97.401(16)
_cell_angle_gamma 90.00
_cell_formula_units_Z 4
_cell_length_a 10.1302(14)
_cell_length_b 19.310(4)
_cell_length_c 17.309(2)
_cell_measurement_temperature 293(2)
_cell_volume 3357.7(9)
_computing_cell_refinement 'CAD4-Express Software (Nonius, 1994)'
_computing_data_collection 'CAD4-Express Software (Nonius, 1994)'
_computing_data_reduction 'XCAD4 (Harms & Wocadlo, 1995)'
_computing_structure_refinement 'SHELXL-97 (Sheldrick, 1997)'
_computing_structure_solution 'SHELXS-97 (Sheldrick, 1990)'
_diffrn_ambient_temperature 293(2)
_diffrn_measured_fraction_theta_full 0.997
_diffrn_measured_fraction_theta_max 0.997
_diffrn_measurement_device_type 'MACH3 Enraf Nonius'
_diffrn_measurement_method omega
_diffrn_radiation_monochromator graphite
_diffrn_radiation_source 'fine-focus sealed tube'
_diffrn_radiation_type MoK\a
_diffrn_radiation_wavelength 0.71073
_diffrn_reflns_av_R_equivalents 0.1410
_diffrn_reflns_av_sigmaI/netI 0.3117
_diffrn_reflns_limit_h_max 0
_diffrn_reflns_limit_h_min -12
_diffrn_reflns_limit_k_max 24
_diffrn_reflns_limit_k_min 0
_diffrn_reflns_limit_l_max 21
_diffrn_reflns_limit_l_min -21
_diffrn_reflns_number 7317
_diffrn_reflns_theta_full 26.47
_diffrn_reflns_theta_max 26.47
_diffrn_reflns_theta_min 2.11
_diffrn_standards_interval_time 120
_diffrn_standards_number 3
_exptl_absorpt_coefficient_mu 2.174
_exptl_absorpt_correction_T_max 0.8453
_exptl_absorpt_correction_T_min 0.5812
_exptl_absorpt_correction_type psi-scan
_exptl_crystal_colour Colourless
_exptl_crystal_density_diffrn 1.600
_exptl_crystal_density_method 'not measured'
_exptl_crystal_description Prism
_exptl_crystal_F_000 1642
_exptl_crystal_size_max 0.28
_exptl_crystal_size_mid 0.16
_exptl_crystal_size_min 0.08
_refine_diff_density_max 2.262
_refine_diff_density_min -2.194
_refine_diff_density_rms 0.255
_refine_ls_extinction_method none
_refine_ls_goodness_of_fit_ref 0.987
_refine_ls_hydrogen_treatment mixed
_refine_ls_matrix_type full
_refine_ls_number_parameters 417
_refine_ls_number_reflns 6920
_refine_ls_number_restraints 0
_refine_ls_restrained_S_all 0.987
_refine_ls_R_factor_all 0.2461
_refine_ls_R_factor_gt 0.0716
_refine_ls_shift/su_max 0.006
_refine_ls_shift/su_mean 0.000
_refine_ls_structure_factor_coef Fsqd
_refine_ls_weighting_details 'calc w=1/[\s^2^(Fo^2^)+(0.1185P)^2^+0.0000P] where P=(Fo^2^+2Fc^2^)/3'
_refine_ls_weighting_scheme calc
_refine_ls_wR_factor_gt 0.1790
_refine_ls_wR_factor_ref 0.2303
_reflns_number_gt 3216
_reflns_number_total 6920
_reflns_threshold_expression >2sigma(I)
_cod_data_source_file ic0257017_s7.cif
_cod_data_source_block tbn
_cod_depositor_comments
;
The following automatic conversions were performed:

'_symmetry_cell_setting' value 'Monoclinic' changed to 'monoclinic'
according to the built-in table from CIF Core dictionary named
'cif_core.dic' version 2.4.1 from 2010-06-29.

Automatic conversion script
Id: cif_fix_values 1646 2011-03-28 12:23:43Z adriana 
;
_cod_original_cell_volume 3357.8(9)
_cod_original_formula_sum 'C28 H41.50 N6 O11.75 Tb'
_cod_database_code 4318615

loop_
_symmetry_equiv_pos_as_xyz
'x, y, z'
'-x+1/2, y+1/2, -z+1/2'
'-x, -y, -z'
'x-1/2, -y-1/2, z-1/2'

loop_
_atom_site_label
_atom_site_type_symbol
_atom_site_fract_x
_atom_site_fract_y
_atom_site_fract_z
_atom_site_U_iso_or_equiv
_atom_site_adp_type
_atom_site_occupancy
_atom_site_symmetry_multiplicity
_atom_site_calc_flag
_atom_site_refinement_flags
_atom_site_disorder_assembly
_atom_site_disorder_group
Tb1 Tb 0.18307(7) 0.79520(4) 0.14462(4) 0.0226(2) Uani 1 1 d . . .
O1 O 0.2308(10) 0.8499(5) 0.2789(5) 0.030(2) Uani 1 1 d . . .
O2 O 0.3066(10) 0.8271(6) 0.4020(5) 0.039(3) Uani 1 1 d . . .
O3 O -0.0201(9) 0.7411(6) 0.0780(6) 0.037(3) Uani 1 1 d . . .
O4 O -0.2073(11) 0.7673(6) -0.0017(5) 0.046(3) Uani 1 1 d . . .
O5 O 0.3986(9) 0.7605(5) 0.2186(5) 0.029(2) Uani 1 1 d . . .
O6 O 0.5682(10) 0.8045(6) 0.2987(6) 0.047(3) Uani 1 1 d . . .
O7 O 0.1260(9) 0.8312(5) 0.0054(5) 0.029(2) Uani 1 1 d . . .
O8 O 0.0504(10) 0.7925(6) -0.1118(5) 0.041(3) Uani 1 1 d . . .
N1 N 0.1987(12) 0.6615(6) 0.1549(6) 0.028(3) Uani 1 1 d . . .
N2 N 0.0765(12) 0.7387(7) 0.2600(6) 0.030(3) Uani 1 1 d . . .
N3 N -0.0462(11) 0.8501(6) 0.1667(7) 0.029(3) Uani 1 1 d . . .
N4 N 0.1660(11) 0.9277(6) 0.1337(6) 0.023(3) Uani 1 1 d . . .
N5 N 0.3979(11) 0.8597(6) 0.1140(6) 0.025(3) Uani 1 1 d . . .
N6 N 0.3051(12) 0.7331(6) 0.0367(6) 0.030(3) Uani 1 1 d . . .
C1 C 0.2810(16) 0.6269(8) 0.1153(8) 0.032(4) Uani 1 1 d . . .
C2 C 0.2899(18) 0.5575(8) 0.1197(10) 0.048(4) Uani 1 1 d . . .
H2 H 0.3442 0.5340 0.0891 0.057 Uiso 1 1 calc R . .
C3 C 0.219(2) 0.5209(9) 0.1691(12) 0.068(6) Uani 1 1 d . . .
H3 H 0.2271 0.4730 0.1732 0.081 Uiso 1 1 calc R . .
C4 C 0.1344(19) 0.5577(8) 0.2133(10) 0.052(5) Uani 1 1 d . . .
H4 H 0.0873 0.5351 0.2485 0.063 Uiso 1 1 calc R . .
C5 C 0.1243(16) 0.6275(8) 0.2025(8) 0.036(4) Uani 1 1 d . . .
C6 C 0.0327(16) 0.6675(8) 0.2424(9) 0.039(4) Uani 1 1 d . . .
H6A H 0.0210 0.6443 0.2908 0.046 Uiso 1 1 calc R . .
H6B H -0.0532 0.6687 0.2104 0.046 Uiso 1 1 calc R . .
C7 C -0.0335(14) 0.7786(8) 0.2855(7) 0.034(4) Uani 1 1 d . . .
H7A H 0.0025 0.8160 0.3194 0.041 Uiso 1 1 calc R . .
H7B H -0.0854 0.7488 0.3152 0.041 Uiso 1 1 calc R . .
C8 C -0.1241(15) 0.8089(9) 0.2159(9) 0.043(4) Uani 1 1 d . . .
H8A H -0.1688 0.7716 0.1854 0.051 Uiso 1 1 calc R . .
H8B H -0.1915 0.8379 0.2346 0.051 Uiso 1 1 calc R . .
C9 C -0.0287(14) 0.9203(8) 0.1970(9) 0.036(4) Uani 1 1 d . . .
H9A H 0.0063 0.9184 0.2518 0.043 Uiso 1 1 calc R . .
H9B H -0.1147 0.9431 0.1926 0.043 Uiso 1 1 calc R . .
C10 C 0.0636(15) 0.9621(7) 0.1547(8) 0.032(4) Uani 1 1 d . . .
C11 C 0.0429(16) 1.0331(9) 0.1407(10) 0.047(4) Uani 1 1 d . . .
H11 H -0.0318 1.0551 0.1552 0.056 Uiso 1 1 calc R . .
C12 C 0.1343(17) 1.0696(8) 0.1056(9) 0.042(4) Uani 1 1 d . . .
H12 H 0.1239 1.1170 0.0972 0.050 Uiso 1 1 calc R . .
C13 C 0.2417(16) 1.0353(8) 0.0829(9) 0.040(4) Uani 1 1 d . . .
H13 H 0.3043 1.0587 0.0578 0.048 Uiso 1 1 calc R . .
C14 C 0.2548(14) 0.9637(7) 0.0984(7) 0.026(3) Uani 1 1 d . . .
C15 C 0.3708(15) 0.9241(8) 0.0705(8) 0.036(4) Uani 1 1 d . . .
H15A H 0.3496 0.9136 0.0155 0.043 Uiso 1 1 calc R . .
H15B H 0.4499 0.9529 0.0770 0.043 Uiso 1 1 calc R . .
C16 C 0.4859(13) 0.8148(7) 0.0697(8) 0.030(4) Uani 1 1 d . . .
H16A H 0.5508 0.8438 0.0486 0.036 Uiso 1 1 calc R . .
H16B H 0.5337 0.7819 0.1053 0.036 Uiso 1 1 calc R . .
C17 C 0.4069(14) 0.7771(8) 0.0058(8) 0.034(4) Uani 1 1 d . . .
H17A H 0.4652 0.7482 -0.0207 0.041 Uiso 1 1 calc R . .
H17B H 0.3633 0.8099 -0.0316 0.041 Uiso 1 1 calc R . .
C18 C 0.3638(15) 0.6664(8) 0.0654(8) 0.033(4) Uani 1 1 d . . .
H18A H 0.4501 0.6752 0.0950 0.040 Uiso 1 1 calc R . .
H18B H 0.3780 0.6380 0.0210 0.040 Uiso 1 1 calc R . .
C19 C 0.1841(15) 0.7377(8) 0.3258(8) 0.033(4) Uani 1 1 d . . .
H19A H 0.2510 0.7039 0.3162 0.039 Uiso 1 1 calc R . .
H19B H 0.1486 0.7245 0.3732 0.039 Uiso 1 1 calc R . .
C20 C 0.2456(15) 0.8083(8) 0.3353(7) 0.031(4) Uani 1 1 d . . .
C21 C -0.1204(14) 0.8516(8) 0.0885(8) 0.031(4) Uani 1 1 d . . .
H21A H -0.0801 0.8847 0.0565 0.037 Uiso 1 1 calc R . .
H21B H -0.2114 0.8660 0.0913 0.037 Uiso 1 1 calc R . .
C22 C -0.1199(13) 0.7811(8) 0.0526(8) 0.034(4) Uani 1 1 d . . .
C23 C 0.4710(14) 0.8727(7) 0.1927(8) 0.028(3) Uani 1 1 d . . .
H23A H 0.4255 0.9080 0.2191 0.033 Uiso 1 1 calc R . .
H23B H 0.5602 0.8890 0.1882 0.033 Uiso 1 1 calc R . .
C24 C 0.4777(13) 0.8063(8) 0.2390(7) 0.032(4) Uani 1 1 d . . .
C25 C 0.1990(14) 0.7202(7) -0.0291(7) 0.026(3) Uani 1 1 d . . .
H25A H 0.1405 0.6836 -0.0156 0.031 Uiso 1 1 calc R . .
H25B H 0.2380 0.7060 -0.0749 0.031 Uiso 1 1 calc R . .
C26 C 0.1221(13) 0.7854(8) -0.0454(7) 0.027(3) Uani 1 1 d . . .
C1S C -0.1646(19) 0.5514(10) 0.3513(11) 0.059(5) Uiso 1 1 d . . .
H1S1 H -0.2115 0.5219 0.3840 0.071 Uiso 0.50 1 calc PR A 1
H1S2 H -0.0700 0.5462 0.3679 0.071 Uiso 0.50 1 calc PR A 1
H11' H -0.2433 0.5804 0.3481 0.071 Uiso 0.50 1 d PR A 2
H12' H -0.1440 0.5407 0.2994 0.071 Uiso 0.50 1 d PR A 2
O1S O -0.189(3) 0.5326(13) 0.2849(15) 0.064(7) Uiso 0.50 1 d P B 1
H1S H -0.1631 0.4926 0.2812 0.096 Uiso 0.50 1 calc PR B 1
C2S C -0.194(3) 0.6082(16) 0.3599(19) 0.044(8) Uiso 0.50 1 d P B 1
H2S1 H -0.1721 0.6208 0.4137 0.066 Uiso 0.50 1 calc PR B 1
H2S2 H -0.2886 0.6134 0.3453 0.066 Uiso 0.50 1 calc PR B 1
H2S3 H -0.1477 0.6378 0.3281 0.066 Uiso 0.50 1 calc PR B 1
O1S' O -0.173(2) 0.4980(13) 0.3921(14) 0.058(7) Uiso 0.50 1 d P B 2
H1S' H -0.2364 0.4744 0.3729 0.087 Uiso 0.50 1 calc PR B 2
C2S' C -0.068(3) 0.5770(16) 0.3936(18) 0.042(8) Uiso 0.50 1 d P B 2
H2S1 H -0.0443 0.6203 0.3720 0.063 Uiso 0.50 1 calc PR B 2
H2S2 H 0.0063 0.5458 0.3964 0.063 Uiso 0.50 1 calc PR B 2
H2S3 H -0.0916 0.5844 0.4449 0.063 Uiso 0.50 1 calc PR B 2
O1W O 0.140(2) 0.8465(10) -0.2951(12) 0.153(9) Uani 1 1 d . . .
O3W O 0.002(3) 0.9145(13) 0.4178(13) 0.183(11) Uani 1 1 d . . .
O2W O 0.205(6) 0.947(2) -0.4205(18) 0.34(3) Uani 0.75 1 d P . .

loop_
_atom_site_aniso_label
_atom_site_aniso_U_11
_atom_site_aniso_U_22
_atom_site_aniso_U_33
_atom_site_aniso_U_23
_atom_site_aniso_U_13
_atom_site_aniso_U_12
Tb1 0.0221(3) 0.0284(3) 0.0154(3) 0.0004(4) -0.0048(2) 0.0006(4)
O1 0.038(6) 0.037(6) 0.012(5) -0.002(4) -0.005(4) 0.000(5)
O2 0.035(6) 0.055(7) 0.024(5) 0.001(5) -0.010(5) -0.003(5)
O3 0.020(6) 0.058(7) 0.030(5) 0.000(5) -0.008(4) 0.002(5)
O4 0.045(7) 0.071(8) 0.017(5) -0.002(5) -0.015(5) 0.006(6)
O5 0.026(6) 0.038(6) 0.020(5) 0.003(4) -0.007(4) -0.005(5)
O6 0.026(5) 0.075(8) 0.033(5) 0.006(6) -0.016(4) -0.003(6)
O7 0.028(6) 0.042(6) 0.017(5) -0.005(5) -0.003(4) 0.006(5)
O8 0.044(6) 0.051(7) 0.026(5) 0.003(5) -0.008(4) 0.018(6)
N1 0.025(7) 0.039(7) 0.017(6) 0.004(5) -0.006(5) -0.008(6)
N2 0.026(7) 0.045(7) 0.017(6) -0.005(5) 0.000(5) -0.001(6)
N3 0.023(6) 0.037(7) 0.026(6) 0.004(5) -0.008(5) -0.002(5)
N4 0.018(6) 0.031(6) 0.019(6) -0.003(5) -0.003(5) 0.002(5)
N5 0.027(7) 0.030(6) 0.017(6) 0.006(5) -0.002(5) 0.003(5)
N6 0.031(7) 0.029(6) 0.026(6) -0.008(5) -0.013(5) 0.004(5)
C1 0.036(9) 0.033(9) 0.025(8) 0.000(7) -0.005(7) 0.017(7)
C2 0.052(11) 0.035(10) 0.053(11) -0.003(8) -0.003(9) -0.001(8)
C3 0.100(17) 0.031(10) 0.065(13) 0.000(9) -0.017(12) 0.017(11)
C4 0.077(14) 0.035(10) 0.043(10) 0.011(8) 0.001(9) -0.014(9)
C5 0.043(10) 0.035(9) 0.026(8) -0.002(7) -0.016(7) -0.013(8)
C6 0.041(10) 0.051(10) 0.025(8) -0.004(8) 0.006(7) -0.016(8)
C7 0.029(8) 0.066(12) 0.009(6) 0.004(6) 0.004(6) -0.007(7)
C8 0.026(8) 0.054(11) 0.046(10) -0.010(8) -0.005(7) -0.002(8)
C9 0.018(8) 0.050(10) 0.040(9) 0.005(8) 0.003(7) 0.011(7)
C10 0.032(9) 0.032(8) 0.028(8) -0.012(6) -0.015(6) 0.003(7)
C11 0.037(10) 0.048(10) 0.051(10) 0.001(8) -0.013(8) 0.012(8)
C12 0.054(11) 0.024(8) 0.049(10) 0.001(7) 0.005(9) 0.006(8)
C13 0.035(9) 0.037(9) 0.042(9) 0.012(7) -0.017(7) -0.003(7)
C14 0.033(8) 0.031(8) 0.013(6) -0.005(6) -0.001(6) 0.005(7)
C15 0.040(10) 0.041(9) 0.027(8) 0.020(7) 0.002(7) -0.004(8)
C16 0.022(8) 0.045(10) 0.024(7) -0.002(6) 0.006(6) -0.002(6)
C17 0.029(8) 0.050(11) 0.025(7) -0.003(7) 0.006(6) 0.015(7)
C18 0.034(9) 0.044(10) 0.019(7) 0.002(7) -0.009(7) 0.005(8)
C19 0.035(9) 0.043(9) 0.016(7) 0.006(6) -0.013(6) -0.011(7)
C20 0.035(9) 0.047(10) 0.011(6) -0.008(6) 0.000(6) 0.007(7)
C21 0.017(8) 0.056(10) 0.018(7) -0.003(7) -0.008(6) 0.019(7)
C22 0.016(7) 0.058(12) 0.025(7) 0.000(7) -0.003(6) 0.007(7)
C23 0.023(8) 0.024(8) 0.034(8) 0.001(6) -0.004(6) -0.007(6)
C24 0.018(7) 0.057(11) 0.016(6) 0.004(7) -0.010(5) -0.004(7)
C25 0.029(8) 0.032(9) 0.016(6) -0.002(6) 0.000(6) 0.005(6)
C26 0.017(7) 0.049(10) 0.012(6) 0.003(6) -0.003(5) 0.002(7)
O1W 0.19(2) 0.124(17) 0.129(17) -0.012(14) -0.025(16) -0.056(16)
O3W 0.24(3) 0.19(2) 0.122(18) 0.019(17) 0.023(19) -0.07(2)
O2W 0.66(10) 0.21(4) 0.10(2) 0.11(2) -0.09(4) 0.07(5)

loop_
_atom_type_symbol
_atom_type_description
_atom_type_scat_dispersion_real
_atom_type_scat_dispersion_imag
_atom_type_scat_source
C C 0.0033 0.0016 'International Tables Vol C Tables 4.2.6.8 and 6.1.1.4'
H H 0.0000 0.0000 'International Tables Vol C Tables 4.2.6.8 and 6.1.1.4'
N N 0.0061 0.0033 'International Tables Vol C Tables 4.2.6.8 and 6.1.1.4'
O O 0.0106 0.0060 'International Tables Vol C Tables 4.2.6.8 and 6.1.1.4'
Tb Tb -0.1723 4.1537 'International Tables Vol C Tables 4.2.6.8 and 6.1.1.4'

loop_
_geom_angle_atom_site_label_1
_geom_angle_atom_site_label_2
_geom_angle_atom_site_label_3
_geom_angle
_geom_angle_site_symmetry_1
_geom_angle_site_symmetry_3
_geom_angle_publ_flag
O3 Tb1 O5 139.1(3) . . ?
O3 Tb1 O7 65.9(3) . . ?
O5 Tb1 O7 130.7(3) . . ?
O3 Tb1 O1 130.9(3) . . ?
O5 Tb1 O1 65.7(3) . . ?
O7 Tb1 O1 139.3(3) . . ?
O3 Tb1 N4 110.1(3) . . ?
O5 Tb1 N4 110.7(3) . . ?
O7 Tb1 N4 69.4(3) . . ?
O1 Tb1 N4 69.9(3) . . ?
O3 Tb1 N1 69.4(3) . . ?
O5 Tb1 N1 69.7(3) . . ?
O7 Tb1 N1 110.3(3) . . ?
O1 Tb1 N1 110.4(3) . . ?
N4 Tb1 N1 179.6(3) . . ?
O3 Tb1 N5 140.7(3) . . ?
O5 Tb1 N5 62.2(3) . . ?
O7 Tb1 N5 76.6(3) . . ?
O1 Tb1 N5 85.6(3) . . ?
N4 Tb1 N5 64.0(4) . . ?
N1 Tb1 N5 116.3(4) . . ?
O3 Tb1 N3 62.4(4) . . ?
O5 Tb1 N3 140.5(3) . . ?
O7 Tb1 N3 86.0(3) . . ?
O1 Tb1 N3 76.5(3) . . ?
N4 Tb1 N3 63.7(4) . . ?
N1 Tb1 N3 116.1(4) . . ?
N5 Tb1 N3 127.7(3) . . ?
O3 Tb1 N2 77.2(3) . . ?
O5 Tb1 N2 85.2(3) . . ?
O7 Tb1 N2 141.3(3) . . ?
O1 Tb1 N2 61.7(3) . . ?
N4 Tb1 N2 116.1(4) . . ?
N1 Tb1 N2 64.0(4) . . ?
N5 Tb1 N2 141.7(3) . . ?
N3 Tb1 N2 66.4(4) . . ?
O3 Tb1 N6 85.2(3) . . ?
O5 Tb1 N6 77.4(3) . . ?
O7 Tb1 N6 61.2(3) . . ?
O1 Tb1 N6 141.3(3) . . ?
N4 Tb1 N6 115.5(4) . . ?
N1 Tb1 N6 64.5(4) . . ?
N5 Tb1 N6 66.3(4) . . ?
N3 Tb1 N6 141.8(3) . . ?
N2 Tb1 N6 128.4(4) . . ?
C20 O1 Tb1 115.6(8) . . ?
C22 O3 Tb1 118.2(9) . . ?
C24 O5 Tb1 117.2(9) . . ?
C26 O7 Tb1 117.8(8) . . ?
C1 N1 C5 120.4(13) . . ?
C1 N1 Tb1 120.2(10) . . ?
C5 N1 Tb1 119.4(10) . . ?
C6 N2 C7 109.5(12) . . ?
C6 N2 C19 108.8(11) . . ?
C7 N2 C19 106.8(11) . . ?
C6 N2 Tb1 112.0(9) . . ?
C7 N2 Tb1 114.4(8) . . ?
C19 N2 Tb1 105.0(8) . . ?
C9 N3 C21 109.8(11) . . ?
C9 N3 C8 110.2(12) . . ?
C21 N3 C8 107.3(11) . . ?
C9 N3 Tb1 111.1(8) . . ?
C21 N3 Tb1 103.4(8) . . ?
C8 N3 Tb1 114.7(9) . . ?
C10 N4 C14 117.4(12) . . ?
C10 N4 Tb1 121.9(10) . . ?
C14 N4 Tb1 120.4(9) . . ?
C15 N5 C23 111.6(11) . . ?
C15 N5 C16 108.1(11) . . ?
C23 N5 C16 107.7(10) . . ?
C15 N5 Tb1 113.7(8) . . ?
C23 N5 Tb1 102.8(8) . . ?
C16 N5 Tb1 112.8(8) . . ?
C18 N6 C25 109.4(10) . . ?
C18 N6 C17 110.6(11) . . ?
C25 N6 C17 106.7(10) . . ?
C18 N6 Tb1 111.1(8) . . ?
C25 N6 Tb1 105.0(8) . . ?
C17 N6 Tb1 113.7(8) . . ?
N1 C1 C2 120.9(16) . . ?
N1 C1 C18 118.7(13) . . ?
C2 C1 C18 120.4(16) . . ?
C1 C2 C3 120.7(18) . . ?
C2 C3 C4 118.6(16) . . ?
C5 C4 C3 117.6(17) . . ?
N1 C5 C4 121.7(16) . . ?
N1 C5 C6 118.1(13) . . ?
C4 C5 C6 120.2(16) . . ?
C5 C6 N2 113.8(13) . . ?
N2 C7 C8 111.4(11) . . ?
N3 C8 C7 110.5(12) . . ?
N3 C9 C10 112.4(12) . . ?
N4 C10 C11 123.3(15) . . ?
N4 C10 C9 115.2(13) . . ?
C11 C10 C9 121.5(15) . . ?
C12 C11 C10 119.0(16) . . ?
C11 C12 C13 119.1(15) . . ?
C12 C13 C14 118.4(15) . . ?
N4 C14 C13 122.8(14) . . ?
N4 C14 C15 118.0(12) . . ?
C13 C14 C15 119.1(14) . . ?
N5 C15 C14 111.4(12) . . ?
C17 C16 N5 111.3(11) . . ?
C16 C17 N6 110.3(11) . . ?
N6 C18 C1 114.2(13) . . ?
N2 C19 C20 109.1(11) . . ?
O1 C20 O2 120.7(13) . . ?
O1 C20 C19 119.4(11) . . ?
O2 C20 C19 119.9(12) . . ?
N3 C21 C22 109.7(11) . . ?
O4 C22 O3 125.3(14) . . ?
O4 C22 C21 118.1(13) . . ?
O3 C22 C21 116.3(11) . . ?
N5 C23 C24 109.1(10) . . ?
O5 C24 O6 125.9(14) . . ?
O5 C24 C23 118.8(11) . . ?
O6 C24 C23 115.2(13) . . ?
N6 C25 C26 108.3(11) . . ?
O7 C26 O8 121.3(13) . . ?
O7 C26 C25 119.9(11) . . ?
O8 C26 C25 118.9(13) . . ?
C2S C1S O1S 113(3) . . ?
C2S C1S C2S' 75(2) . . ?
O1S C1S C2S' 137(3) . . ?
C2S C1S O1S' 132(3) . . ?
O1S C1S O1S' 106(2) . . ?
C2S' C1S O1S' 96(2) . . ?
C1S O1S' C2S' 41.8(15) . . ?
C1S C2S' O1S' 42.4(15) . . ?

loop_
_geom_bond_atom_site_label_1
_geom_bond_atom_site_label_2
_geom_bond_distance
_geom_bond_site_symmetry_2
_geom_bond_publ_flag
Tb1 O3 2.459(9) . ?
Tb1 O5 2.477(9) . ?
Tb1 O7 2.503(9) . ?
Tb1 O1 2.543(8) . ?
Tb1 N4 2.570(11) . ?
Tb1 N1 2.591(12) . ?
Tb1 N5 2.621(12) . ?
Tb1 N3 2.625(12) . ?
Tb1 N2 2.627(12) . ?
Tb1 N6 2.655(12) . ?
O1 C20 1.258(16) . ?
O2 C20 1.290(15) . ?
O3 C22 1.303(16) . ?
O4 C22 1.234(16) . ?
O5 C24 1.215(16) . ?
O6 C24 1.290(14) . ?
O7 C26 1.244(16) . ?
O8 C26 1.284(14) . ?
N1 C1 1.328(18) . ?
N1 C5 1.355(19) . ?
N2 C6 1.465(18) . ?
N2 C7 1.469(18) . ?
N2 C19 1.472(15) . ?
N3 C9 1.457(18) . ?
N3 C21 1.462(15) . ?
N3 C8 1.468(19) . ?
N4 C10 1.321(17) . ?
N4 C14 1.345(17) . ?
N5 C15 1.460(16) . ?
N5 C23 1.487(16) . ?
N5 C16 1.519(17) . ?
N6 C18 1.478(17) . ?
N6 C25 1.483(15) . ?
N6 C17 1.487(18) . ?
C1 C2 1.34(2) . ?
C1 C18 1.49(2) . ?
C2 C3 1.38(3) . ?
C3 C4 1.41(3) . ?
C4 C5 1.36(2) . ?
C5 C6 1.45(2) . ?
C7 C8 1.533(19) . ?
C9 C10 1.50(2) . ?
C10 C11 1.40(2) . ?
C11 C12 1.37(2) . ?
C12 C13 1.37(2) . ?
C13 C14 1.411(19) . ?
C14 C15 1.53(2) . ?
C16 C17 1.471(18) . ?
C19 C20 1.50(2) . ?
C21 C22 1.50(2) . ?
C23 C24 1.508(19) . ?
C25 C26 1.488(18) . ?
C1S C2S 1.15(3) . ?
C1S O1S 1.20(3) . ?
C1S C2S' 1.25(3) . ?
C1S O1S' 1.26(3) . ?
O1S' C2S' 1.86(4) . ?
